data_7035724
loop_
_publ_author_name
'Sun, Ying-Ji'
'Huang, Qian-Qian'
'Li, Pei'
'Zhang, Jian-Jun'

_publ_section_title
;
 Catalytic dioxygenation of flavonol by M(II)-complexes (M = Mn, Fe, Co,
 Ni, Cu and Zn) - mimicking the M(II)-substituted quercetin
 2,3-dioxygenase.
;
_journal_issue 31
_journal_name_full 'Dalton transactions (Cambridge, England : 2003)'
_journal_page_first 13926
_journal_page_last 13938
_journal_paper_doi 10.1039/c5dt01760b
_journal_volume 44
_journal_year 2015
_chemical_formula_sum 'C23.5 H28 Cu N3 O7'
_chemical_formula_weight 528.03
_chemical_name_systematic
; 
 ? 
;
_space_group_IT_number 2
_symmetry_cell_setting triclinic
_symmetry_space_group_name_Hall '-P 1'
_symmetry_space_group_name_H-M 'P -1'
_atom_sites_solution_hydrogens geom
_atom_sites_solution_primary direct
_atom_sites_solution_secondary difmap
_audit_creation_method SHELXL-97
_audit_update_record
;
2015-04-24 deposited with the CCDC.
2015-06-24 downloaded from the CCDC.
;
_cell_angle_alpha 83.4210(10)
_cell_angle_beta 78.4230(10)
_cell_angle_gamma 80.3700(10)
_cell_formula_units_Z 4
_cell_length_a 10.9928(2)
_cell_length_b 12.0354(2)
_cell_length_c 18.6928(3)
_cell_measurement_reflns_used 5138
_cell_measurement_temperature 296(2)
_cell_measurement_theta_max 26.852
_cell_measurement_theta_min 2.232
_cell_volume 2380.24(7)
_computing_cell_refinement 'Bruker SMART'
_computing_data_collection 'Bruker SMART'
_computing_data_reduction 'Bruker SAINT'
_computing_molecular_graphics 'Bruker SHELXTL'
_computing_publication_material 'Bruker SHELXTL'
_computing_structure_refinement 'SHELXL-97 (Sheldrick, 1997)'
_computing_structure_solution 'SHELXS-97 (Sheldrick, 1990)'
_diffrn_ambient_temperature 296(2)
_diffrn_measured_fraction_theta_full 0.996
_diffrn_measured_fraction_theta_max 0.996
_diffrn_measurement_device_type 'CCD area detector'
_diffrn_measurement_method 'phi and omega scans'
_diffrn_radiation_monochromator graphite
_diffrn_radiation_source 'fine-focus sealed tube'
_diffrn_radiation_type MoK\a
_diffrn_radiation_wavelength 0.71073
_diffrn_reflns_av_R_equivalents 0.0199
_diffrn_reflns_av_unetI/netI 0.0311
_diffrn_reflns_limit_h_max 13
_diffrn_reflns_limit_h_min -12
_diffrn_reflns_limit_k_max 14
_diffrn_reflns_limit_k_min -14
_diffrn_reflns_limit_l_max 22
_diffrn_reflns_limit_l_min -22
_diffrn_reflns_number 16089
_diffrn_reflns_theta_full 25.00
_diffrn_reflns_theta_max 25.00
_diffrn_reflns_theta_min 1.97
_exptl_absorpt_coefficient_mu 0.967
_exptl_absorpt_correction_T_max 0.7461
_exptl_absorpt_correction_T_min 0.6396
_exptl_absorpt_correction_type multi-scan
_exptl_absorpt_process_details 'SADABS (Sheldrick, 1996)'
_exptl_crystal_colour blue
_exptl_crystal_density_diffrn 1.473
_exptl_crystal_density_method 'not measured'
_exptl_crystal_description block
_exptl_crystal_F_000 1100
_exptl_crystal_size_max 0.30
_exptl_crystal_size_mid 0.20
_exptl_crystal_size_min 0.20
_refine_diff_density_max 0.286
_refine_diff_density_min -0.322
_refine_diff_density_rms 0.049
_refine_ls_extinction_method none
_refine_ls_goodness_of_fit_ref 1.006
_refine_ls_hydrogen_treatment mixed
_refine_ls_matrix_type full
_refine_ls_number_parameters 664
_refine_ls_number_reflns 8346
_refine_ls_number_restraints 9
_refine_ls_restrained_S_all 1.007
_refine_ls_R_factor_all 0.0462
_refine_ls_R_factor_gt 0.0340
_refine_ls_shift/su_max 0.002
_refine_ls_shift/su_mean 0.000
_refine_ls_structure_factor_coef Fsqd
_refine_ls_weighting_details 'calc w=1/[\s^2^(Fo^2^)+(0.0520P)^2^+0.6184P] where P=(Fo^2^+2Fc^2^)/3'
_refine_ls_weighting_scheme calc
_refine_ls_wR_factor_gt 0.0912
_refine_ls_wR_factor_ref 0.0966
_reflns_number_gt 6656
_reflns_number_total 8346
_reflns_threshold_expression >2sigma(I)
_cod_data_source_file c5dt01760b2.cif
_cod_data_source_block 2
_cod_depositor_comments
;
The following automatic conversions were performed:

'_symmetry_cell_setting' value 'Triclinic' changed to 'triclinic'
according to
/usr/data/users/saulius/crontab/automatic-downloads/rss-feeds/RSC/lib/dictionaries/cif_core.dic
dictionary named 'cif_core.dic' version 2.4.2 from 2011-04-26.

'_exptl_absorpt_correction_type' value 'multi scan' changed to
'multi-scan' according to
/usr/data/users/saulius/crontab/automatic-downloads/rss-feeds/RSC/lib/dictionaries/cif_core.dic
dictionary named 'cif_core.dic' version 2.4.2 from 2011-04-26.

Automatic conversion script
Id: cif_fix_values 3271 2015-04-21 07:52:19Z andrius 

 Adding full bibliography for 7035720--7035724.cif.
;
_cod_original_sg_symbol_H-M 'P-1   '
_cod_original_formula_sum 'C23.50 H28 Cu N3 O7'
_cod_database_code 7035724

loop_
_symmetry_equiv_pos_as_xyz
'x, y, z'
'-x, -y, -z'

loop_
_atom_site_label
_atom_site_type_symbol
_atom_site_fract_x
_atom_site_fract_y
_atom_site_fract_z
_atom_site_U_iso_or_equiv
_atom_site_adp_type
_atom_site_occupancy
_atom_site_symmetry_multiplicity
_atom_site_calc_flag
_atom_site_refinement_flags
Cu1 Cu 0.33814(2) 0.49810(2) 0.808514(14) 0.03113(9) Uani 1 1 d .
O1 O 0.23228(15) 0.52578(15) 0.72235(9) 0.0432(4) Uani 1 1 d .
O2 O 0.15290(18) 0.65275(18) 0.64294(10) 0.0613(5) Uani 1 1 d .
O3 O 0.70457(19) 0.63579(17) 0.47093(10) 0.0578(5) Uani 1 1 d .
O4 O 0.20022(15) 0.56863(14) 0.87930(9) 0.0424(4) Uani 1 1 d .
O5 O 0.3156(13) 0.535(2) 0.9678(14) 0.060(3) Uani 0.50 1 d PD
O5' O 0.3297(13) 0.558(2) 0.9553(13) 0.063(4) Uani 0.50 1 d PD
N1 N 0.49732(17) 0.41814(15) 0.74701(10) 0.0308(4) Uani 1 1 d .
N2 N 0.42981(18) 0.63032(15) 0.78583(10) 0.0337(4) Uani 1 1 d .
N3 N 0.30474(19) 0.34034(16) 0.84019(11) 0.0389(5) Uani 1 1 d .
C1 C 0.6003(2) 0.48466(19) 0.74620(13) 0.0353(5) Uani 1 1 d .
H1A H 0.6610 0.4759 0.7010 0.042 Uiso 1 1 calc R
H1B H 0.6430 0.4560 0.7867 0.042 Uiso 1 1 calc R
C2 C 0.5497(2) 0.6079(2) 0.75243(12) 0.0351(5) Uani 1 1 d .
C3 C 0.6235(3) 0.6927(2) 0.73003(14) 0.0490(7) Uani 1 1 d .
H3A H 0.7067 0.6758 0.7067 0.059 Uiso 1 1 calc R
C4 C 0.5716(3) 0.8024(2) 0.74291(16) 0.0601(8) Uani 1 1 d .
H4A H 0.6198 0.8605 0.7291 0.072 Uiso 1 1 calc R
C5 C 0.4475(3) 0.8254(2) 0.77640(17) 0.0594(8) Uani 1 1 d .
H5A H 0.4107 0.8993 0.7846 0.071 Uiso 1 1 calc R
C6 C 0.3792(3) 0.7384(2) 0.79741(14) 0.0461(6) Uani 1 1 d .
H6A H 0.2956 0.7540 0.8203 0.055 Uiso 1 1 calc R
C7 C 0.5225(2) 0.30287(19) 0.78477(13) 0.0394(6) Uani 1 1 d .
H7A H 0.5717 0.3054 0.8221 0.047 Uiso 1 1 calc R
H7B H 0.5708 0.2514 0.7496 0.047 Uiso 1 1 calc R
C8 C 0.4023(2) 0.26028(19) 0.81946(13) 0.0379(5) Uani 1 1 d .
C9 C 0.3928(3) 0.1468(2) 0.83373(15) 0.0514(7) Uani 1 1 d .
H9A H 0.4607 0.0923 0.8183 0.062 Uiso 1 1 calc R
C10 C 0.2807(3) 0.1159(2) 0.87137(17) 0.0638(8) Uani 1 1 d .
H10B H 0.2723 0.0398 0.8818 0.077 Uiso 1 1 calc R
C11 C 0.1819(3) 0.1975(3) 0.89332(17) 0.0626(8) Uani 1 1 d .
H11B H 0.1062 0.1777 0.9195 0.075 Uiso 1 1 calc R
C12 C 0.1959(3) 0.3096(2) 0.87618(15) 0.0494(7) Uani 1 1 d .
H12B H 0.1282 0.3653 0.8900 0.059 Uiso 1 1 calc R
C13 C 0.4768(2) 0.40660(19) 0.67092(12) 0.0351(5) Uani 1 1 d .
H13C H 0.3971 0.3797 0.6750 0.042 Uiso 1 1 calc R
H13D H 0.5421 0.3495 0.6487 0.042 Uiso 1 1 calc R
C14 C 0.4766(2) 0.51423(19) 0.62047(12) 0.0332(5) Uani 1 1 d .
C15 C 0.5883(2) 0.5263(2) 0.57108(12) 0.0381(5) Uani 1 1 d .
H15B H 0.6577 0.4706 0.5725 0.046 Uiso 1 1 calc R
C16 C 0.5986(3) 0.6189(2) 0.51999(13) 0.0439(6) Uani 1 1 d .
C17 C 0.4942(3) 0.7009(2) 0.51704(15) 0.0496(7) Uani 1 1 d .
H17B H 0.4991 0.7636 0.4832 0.060 Uiso 1 1 calc R
C18 C 0.3838(3) 0.6885(2) 0.56447(14) 0.0440(6) Uani 1 1 d .
H18B H 0.3143 0.7434 0.5613 0.053 Uiso 1 1 calc R
C19 C 0.3712(2) 0.59698(19) 0.61743(12) 0.0356(5) Uani 1 1 d .
C20 C 0.2428(2) 0.5914(2) 0.66484(13) 0.0370(6) Uani 1 1 d .
C21 C 0.8169(3) 0.5607(3) 0.47768(16) 0.0633(8) Uani 1 1 d .
H21D H 0.8864 0.5879 0.4445 0.095 Uiso 1 1 calc R
H21E H 0.8093 0.4868 0.4660 0.095 Uiso 1 1 calc R
H21F H 0.8310 0.5566 0.5270 0.095 Uiso 1 1 calc R
C22 C 0.2211(3) 0.5798(2) 0.94197(14) 0.0431(6) Uani 1 1 d D
C23 C 0.1125(3) 0.6377(3) 0.99402(16) 0.0692(9) Uani 1 1 d .
H23D H 0.0473 0.6610 0.9673 0.083 Uiso 1 1 d R
H23E H 0.1431 0.7002 1.0074 0.083 Uiso 1 1 d R
H23F H 0.0896 0.5870 1.0352 0.083 Uiso 1 1 d R
Cu1A Cu -0.15944(2) 0.01549(2) 0.807793(14) 0.03115(9) Uani 1 1 d .
O1A O -0.28678(15) 0.02412(14) 0.73330(9) 0.0398(4) Uani 1 1 d .
O2A O -0.39226(17) 0.11151(18) 0.64896(11) 0.0595(5) Uani 1 1 d .
O3A O 0.12986(17) 0.19079(16) 0.46545(9) 0.0513(5) Uani 1 1 d .
O4A O -0.29365(16) 0.08731(15) 0.88006(9) 0.0436(4) Uani 1 1 d .
O5A O -0.1631(15) 0.0849(11) 0.9577(15) 0.068(3) Uani 0.50 1 d PD
O5B O -0.1703(14) 0.0493(11) 0.9608(13) 0.063(3) Uani 0.50 1 d PD
N1A N -0.00583(17) -0.06243(15) 0.74130(9) 0.0293(4) Uani 1 1 d .
N2A N -0.07255(18) 0.15155(16) 0.77691(10) 0.0350(4) Uani 1 1 d .
N3A N -0.18294(19) -0.14363(16) 0.84613(10) 0.0380(5) Uani 1 1 d .
C1A C 0.0968(2) 0.0059(2) 0.73550(13) 0.0362(5) Uani 1 1 d .
H1 H 0.1551 -0.0052 0.6896 0.043 Uiso 1 1 calc R
H2 H 0.1423 -0.0189 0.7753 0.043 Uiso 1 1 calc R
C2A C 0.0440(2) 0.13011(19) 0.73882(12) 0.0346(5) Uani 1 1 d .
C3A C 0.1136(3) 0.2156(2) 0.70851(14) 0.0478(6) Uani 1 1 d .
H6 H 0.1944 0.1990 0.6817 0.057 Uiso 1 1 calc R
C4A C 0.0598(3) 0.3259(2) 0.71919(17) 0.0596(8) Uani 1 1 d .
H8 H 0.1046 0.3850 0.7000 0.071 Uiso 1 1 calc R
C5A C -0.0601(3) 0.3479(2) 0.75819(18) 0.0593(8) Uani 1 1 d .
H9 H -0.0976 0.4220 0.7653 0.071 Uiso 1 1 calc R
C6A C -0.1237(3) 0.2597(2) 0.78646(15) 0.0479(7) Uani 1 1 d .
H5 H -0.2048 0.2749 0.8131 0.058 Uiso 1 1 calc R
C7A C 0.0273(2) -0.17841(19) 0.77756(13) 0.0368(5) Uani 1 1 d .
H3 H 0.0694 -0.2294 0.7406 0.044 Uiso 1 1 calc R
H4 H 0.0846 -0.1755 0.8104 0.044 Uiso 1 1 calc R
C8A C -0.0879(2) -0.22219(19) 0.81986(12) 0.0371(5) Uani 1 1 d .
C9A C -0.0933(3) -0.3371(2) 0.83570(15) 0.0525(7) Uani 1 1 d .
H7 H -0.0272 -0.3908 0.8166 0.063 Uiso 1 1 calc R
C10A C -0.1992(3) -0.3691(3) 0.88043(18) 0.0670(9) Uani 1 1 d .
H10A H -0.2055 -0.4455 0.8918 0.080 Uiso 1 1 calc R
C11A C -0.2956(3) -0.2889(3) 0.90826(18) 0.0679(9) Uani 1 1 d .
H11A H -0.3667 -0.3101 0.9394 0.082 Uiso 1 1 calc R
C12A C -0.2856(3) -0.1767(2) 0.88943(15) 0.0532(7) Uani 1 1 d .
H12A H -0.3518 -0.1221 0.9072 0.064 Uiso 1 1 calc R
C13A C -0.0343(2) -0.07550(18) 0.66754(12) 0.0322(5) Uani 1 1 d .
H13A H -0.1084 -0.1122 0.6749 0.039 Uiso 1 1 calc R
H13B H 0.0351 -0.1251 0.6414 0.039 Uiso 1 1 calc R
C14A C -0.0560(2) 0.03358(18) 0.61982(12) 0.0305(5) Uani 1 1 d .
C15A C 0.0467(2) 0.06277(19) 0.56738(12) 0.0343(5) Uani 1 1 d .
H15A H 0.1245 0.0175 0.5654 0.041 Uiso 1 1 calc R
C16A C 0.0343(2) 0.1575(2) 0.51858(13) 0.0391(6) Uani 1 1 d .
C17A C -0.0812(3) 0.2244(2) 0.52013(14) 0.0475(7) Uani 1 1 d .
H17A H -0.0901 0.2886 0.4877 0.057 Uiso 1 1 calc R
C18A C -0.1826(2) 0.1949(2) 0.57025(13) 0.0441(6) Uani 1 1 d .
H18A H -0.2606 0.2391 0.5701 0.053 Uiso 1 1 calc R
C19A C -0.1733(2) 0.10161(19) 0.62124(12) 0.0327(5) Uani 1 1 d .
C20A C -0.2928(2) 0.07676(19) 0.67178(13) 0.0343(5) Uani 1 1 d .
C21A C 0.2534(3) 0.1328(2) 0.46637(15) 0.0541(7) Uani 1 1 d .
H21A H 0.3117 0.1673 0.4286 0.081 Uiso 1 1 calc R
H21B H 0.2570 0.0550 0.4580 0.081 Uiso 1 1 calc R
H21C H 0.2749 0.1370 0.5132 0.081 Uiso 1 1 calc R
C22A C -0.2702(3) 0.0966(2) 0.94255(14) 0.0467(6) Uani 1 1 d D
C23A C -0.3789(3) 0.1473(3) 0.99724(16) 0.0775(10) Uani 1 1 d .
H23A H -0.4044 0.0899 1.0347 0.116 Uiso 1 1 calc R
H23B H -0.4478 0.1781 0.9729 0.116 Uiso 1 1 calc R
H23C H -0.3542 0.2064 1.0190 0.116 Uiso 1 1 calc R
O12 O 0.0858(3) 0.3868(3) 0.35138(16) 0.0870(8) Uani 1 1 d D
H12D H 0.099(4) 0.340(3) 0.378(2) 0.104 Uiso 1 1 d D
H12C H 0.014(3) 0.387(4) 0.345(2) 0.104 Uiso 1 1 d D
O13 O 0.5723(3) 0.4317(3) 0.91872(14) 0.0872(9) Uani 1 1 d D
H13F H 0.613(4) 0.431(3) 0.954(2) 0.105 Uiso 1 1 d D
H13E H 0.507(3) 0.426(4) 0.939(2) 0.105 Uiso 1 1 d D
O18 O 0.3834(2) 1.0525(3) 0.6480(2) 0.1107(11) Uani 1 1 d D
H18C H 0.457(4) 1.085(4) 0.655(2) 0.133 Uiso 1 1 d D
C26 C 0.4149(4) 0.9665(4) 0.6053(2) 0.0983(13) Uani 1 1 d .
H26A H 0.3405 0.9379 0.6009 0.147 Uiso 1 1 calc R
H26B H 0.4700 0.9075 0.6268 0.147 Uiso 1 1 calc R
H26C H 0.4567 0.9924 0.5577 0.147 Uiso 1 1 calc R
O16 O 0.9310(3) 0.0705(2) 0.08404(13) 0.0764(7) Uani 1 1 d D
H16A H 0.896(3) 0.074(3) 0.0481(19) 0.092 Uiso 1 1 d D
H16B H 0.999(3) 0.051(3) 0.066(2) 0.092 Uiso 1 1 d D

loop_
_atom_site_aniso_label
_atom_site_aniso_U_11
_atom_site_aniso_U_22
_atom_site_aniso_U_33
_atom_site_aniso_U_23
_atom_site_aniso_U_13
_atom_site_aniso_U_12
Cu1 0.02787(16) 0.03024(16) 0.03419(17) -0.00460(11) -0.00274(12) -0.00349(11)
O1 0.0352(10) 0.0519(10) 0.0456(10) 0.0002(8) -0.0132(8) -0.0112(8)
O2 0.0449(12) 0.0771(14) 0.0528(12) 0.0016(10) -0.0119(10) 0.0150(10)
O3 0.0591(13) 0.0603(12) 0.0498(11) 0.0012(9) 0.0047(10) -0.0186(10)
O4 0.0336(10) 0.0504(10) 0.0409(10) -0.0121(8) -0.0011(8) -0.0006(8)
O5 0.058(5) 0.072(6) 0.046(9) 0.008(5) -0.011(5) -0.006(4)
O5' 0.054(5) 0.103(13) 0.032(6) 0.002(6) -0.014(4) -0.008(5)
N1 0.0297(10) 0.0298(10) 0.0317(10) -0.0024(8) -0.0060(8) -0.0009(8)
N2 0.0341(11) 0.0314(10) 0.0368(11) -0.0046(8) -0.0085(9) -0.0050(8)
N3 0.0396(12) 0.0369(11) 0.0383(11) -0.0017(9) -0.0011(9) -0.0088(9)
C1 0.0286(13) 0.0415(13) 0.0354(13) -0.0010(10) -0.0058(10) -0.0056(10)
C2 0.0363(14) 0.0419(13) 0.0305(12) -0.0023(10) -0.0114(10) -0.0097(11)
C3 0.0453(16) 0.0556(17) 0.0485(16) 0.0016(12) -0.0074(13) -0.0200(13)
C4 0.071(2) 0.0499(17) 0.066(2) 0.0010(14) -0.0130(17) -0.0313(16)
C5 0.081(2) 0.0336(14) 0.0662(19) -0.0049(13) -0.0142(17) -0.0144(14)
C6 0.0494(16) 0.0344(13) 0.0547(16) -0.0071(11) -0.0106(13) -0.0032(12)
C7 0.0373(14) 0.0340(13) 0.0423(14) 0.0000(10) -0.0057(11) 0.0040(10)
C8 0.0443(15) 0.0331(12) 0.0365(13) -0.0004(10) -0.0101(11) -0.0046(11)
C9 0.0635(19) 0.0317(13) 0.0570(17) 0.0001(12) -0.0106(15) -0.0047(13)
C10 0.078(2) 0.0389(16) 0.074(2) 0.0073(14) -0.0116(18) -0.0214(16)
C11 0.062(2) 0.0576(19) 0.066(2) 0.0043(15) 0.0047(16) -0.0272(16)
C12 0.0441(16) 0.0471(15) 0.0540(17) -0.0020(12) 0.0020(13) -0.0126(12)
C13 0.0381(14) 0.0319(12) 0.0352(13) -0.0077(9) -0.0069(11) -0.0011(10)
C14 0.0393(14) 0.0336(12) 0.0283(12) -0.0062(9) -0.0080(10) -0.0059(10)
C15 0.0388(14) 0.0395(13) 0.0357(13) -0.0088(10) -0.0069(11) -0.0014(11)
C16 0.0514(17) 0.0458(15) 0.0372(14) -0.0062(11) -0.0060(12) -0.0155(13)
C17 0.0630(19) 0.0417(15) 0.0460(16) 0.0057(12) -0.0147(14) -0.0135(13)
C18 0.0495(16) 0.0366(13) 0.0476(15) -0.0041(11) -0.0179(13) 0.0002(12)
C19 0.0404(14) 0.0360(13) 0.0341(13) -0.0076(10) -0.0135(11) -0.0050(11)
C20 0.0383(14) 0.0372(13) 0.0383(14) -0.0122(11) -0.0142(11) 0.0007(11)
C21 0.0545(19) 0.074(2) 0.0576(19) -0.0108(15) 0.0054(15) -0.0140(16)
C22 0.0480(17) 0.0410(14) 0.0381(15) -0.0013(11) -0.0022(13) -0.0087(12)
C23 0.080(2) 0.071(2) 0.0480(18) -0.0159(15) 0.0040(16) 0.0025(18)
Cu1A 0.02904(17) 0.03165(16) 0.03174(16) -0.00448(11) -0.00303(12) -0.00354(12)
O1A 0.0336(9) 0.0496(10) 0.0387(10) -0.0011(8) -0.0082(8) -0.0133(8)
O2A 0.0328(11) 0.0833(15) 0.0593(12) 0.0025(10) -0.0143(9) 0.0019(10)
O3A 0.0439(11) 0.0606(12) 0.0441(10) 0.0109(9) -0.0018(9) -0.0109(9)
O4A 0.0380(10) 0.0520(11) 0.0380(10) -0.0112(8) -0.0014(8) -0.0004(8)
O5A 0.074(5) 0.069(8) 0.069(4) -0.017(7) -0.035(4) 0.003(5)
O5B 0.070(5) 0.068(8) 0.056(4) -0.020(6) -0.028(4) 0.007(4)
N1A 0.0283(10) 0.0308(10) 0.0286(10) -0.0024(7) -0.0068(8) -0.0017(8)
N2A 0.0343(11) 0.0319(10) 0.0406(11) -0.0064(8) -0.0089(9) -0.0053(8)
N3A 0.0399(12) 0.0384(11) 0.0344(11) 0.0010(8) -0.0031(9) -0.0089(9)
C1A 0.0274(12) 0.0458(14) 0.0355(13) -0.0044(10) -0.0054(10) -0.0055(10)
C2A 0.0323(13) 0.0381(13) 0.0366(13) -0.0046(10) -0.0114(11) -0.0077(10)
C3A 0.0430(15) 0.0519(16) 0.0515(16) -0.0039(12) -0.0070(13) -0.0187(13)
C4A 0.066(2) 0.0461(16) 0.074(2) -0.0005(14) -0.0157(17) -0.0278(15)
C5A 0.063(2) 0.0339(14) 0.085(2) -0.0076(14) -0.0207(17) -0.0096(13)
C6A 0.0413(15) 0.0370(14) 0.0674(18) -0.0097(12) -0.0134(13) -0.0038(12)
C7A 0.0347(13) 0.0350(13) 0.0373(13) 0.0002(10) -0.0091(11) 0.0052(10)
C8A 0.0420(14) 0.0365(13) 0.0329(13) 0.0024(10) -0.0126(11) -0.0025(11)
C9A 0.0631(19) 0.0359(14) 0.0577(17) 0.0046(12) -0.0162(15) -0.0043(13)
C10A 0.081(2) 0.0423(16) 0.076(2) 0.0158(15) -0.0144(19) -0.0201(16)
C11A 0.065(2) 0.061(2) 0.071(2) 0.0135(16) 0.0035(17) -0.0238(17)
C12A 0.0515(17) 0.0497(16) 0.0536(17) 0.0006(13) 0.0034(14) -0.0137(13)
C13A 0.0319(13) 0.0317(12) 0.0324(12) -0.0063(9) -0.0060(10) -0.0004(10)
C14A 0.0330(13) 0.0299(11) 0.0300(12) -0.0071(9) -0.0091(10) -0.0017(9)
C15A 0.0304(13) 0.0392(13) 0.0326(12) -0.0041(10) -0.0063(10) -0.0019(10)
C16A 0.0415(15) 0.0426(14) 0.0333(13) -0.0020(10) -0.0066(11) -0.0079(11)
C17A 0.0517(17) 0.0436(15) 0.0412(15) 0.0112(11) -0.0082(13) -0.0006(12)
C18A 0.0405(15) 0.0440(14) 0.0424(15) 0.0014(11) -0.0099(12) 0.0080(11)
C19A 0.0333(13) 0.0353(12) 0.0297(12) -0.0042(9) -0.0076(10) -0.0023(10)
C20A 0.0316(13) 0.0345(12) 0.0389(14) -0.0101(10) -0.0095(11) -0.0026(10)
C21A 0.0465(17) 0.0618(18) 0.0501(17) -0.0017(13) 0.0035(13) -0.0142(14)
C22A 0.0557(18) 0.0426(15) 0.0382(15) -0.0053(11) -0.0027(13) -0.0031(13)
C23A 0.091(3) 0.081(2) 0.0443(18) -0.0155(16) 0.0083(17) 0.013(2)
O12 0.0618(16) 0.100(2) 0.088(2) 0.0201(14) -0.0055(15) -0.0107(16)
O13 0.097(2) 0.112(2) 0.0569(16) -0.0220(15) -0.0295(15) 0.0018(19)
O18 0.0481(15) 0.089(2) 0.189(3) -0.036(2) 0.0016(18) -0.0064(14)
C26 0.068(3) 0.121(4) 0.098(3) 0.000(3) -0.021(2) 0.010(2)
O16 0.0856(19) 0.0993(19) 0.0517(14) -0.0171(13) -0.0224(13) -0.0163(16)

loop_
_atom_type_symbol
_atom_type_description
_atom_type_scat_dispersion_real
_atom_type_scat_dispersion_imag
_atom_type_scat_source
C C 0.0033 0.0016 'International Tables Vol C Tables 4.2.6.8 and 6.1.1.4'
H H 0.0000 0.0000 'International Tables Vol C Tables 4.2.6.8 and 6.1.1.4'
Cu Cu 0.3201 1.2651 'International Tables Vol C Tables 4.2.6.8 and 6.1.1.4'
N N 0.0061 0.0033 'International Tables Vol C Tables 4.2.6.8 and 6.1.1.4'
O O 0.0106 0.0060 'International Tables Vol C Tables 4.2.6.8 and 6.1.1.4'

loop_
_geom_angle_atom_site_label_1
_geom_angle_atom_site_label_2
_geom_angle_atom_site_label_3
_geom_angle
O4 Cu1 N2 95.97(7)
O4 Cu1 N3 95.17(8)
N2 Cu1 N3 159.56(8)
O4 Cu1 N1 171.36(7)
N2 Cu1 N1 83.24(7)
N3 Cu1 N1 83.18(8)
O4 Cu1 O1 93.57(7)
N2 Cu1 O1 100.19(7)
N3 Cu1 O1 96.15(8)
N1 Cu1 O1 95.04(7)
C20 O1 Cu1 130.44(15)
C16 O3 C21 117.9(2)
C22 O4 Cu1 117.96(17)
C1 N1 C7 111.30(18)
C1 N1 C13 112.35(17)
C7 N1 C13 108.76(17)
C1 N1 Cu1 107.36(13)
C7 N1 Cu1 106.09(13)
C13 N1 Cu1 110.80(14)
C2 N2 C6 119.2(2)
C2 N2 Cu1 115.18(15)
C6 N2 Cu1 125.50(17)
C12 N3 C8 119.4(2)
C12 N3 Cu1 126.29(18)
C8 N3 Cu1 114.26(16)
N1 C1 C2 110.88(18)
N1 C1 H1A 109.5
C2 C1 H1A 109.5
N1 C1 H1B 109.5
C2 C1 H1B 109.5
H1A C1 H1B 108.1
N2 C2 C3 121.6(2)
N2 C2 C1 115.44(19)
C3 C2 C1 122.8(2)
C4 C3 C2 118.8(3)
C4 C3 H3A 120.6
C2 C3 H3A 120.6
C3 C4 C5 119.5(3)
C3 C4 H4A 120.3
C5 C4 H4A 120.3
C6 C5 C4 119.2(3)
C6 C5 H5A 120.4
C4 C5 H5A 120.4
N2 C6 C5 121.7(3)
N2 C6 H6A 119.1
C5 C6 H6A 119.1
N1 C7 C8 110.75(19)
N1 C7 H7A 109.5
C8 C7 H7A 109.5
N1 C7 H7B 109.5
C8 C7 H7B 109.5
H7A C7 H7B 108.1
N3 C8 C9 121.6(2)
N3 C8 C7 115.4(2)
C9 C8 C7 122.9(2)
C10 C9 C8 118.7(3)
C10 C9 H9A 120.7
C8 C9 H9A 120.7
C11 C10 C9 119.7(3)
C11 C10 H10B 120.2
C9 C10 H10B 120.2
C10 C11 C12 119.1(3)
C10 C11 H11B 120.4
C12 C11 H11B 120.4
N3 C12 C11 121.5(3)
N3 C12 H12B 119.2
C11 C12 H12B 119.2
N1 C13 C14 114.88(18)
N1 C13 H13C 108.5
C14 C13 H13C 108.5
N1 C13 H13D 108.5
C14 C13 H13D 108.5
H13C C13 H13D 107.5
C15 C14 C19 119.2(2)
C15 C14 C13 116.3(2)
C19 C14 C13 124.4(2)
C16 C15 C14 121.9(2)
C16 C15 H15B 119.1
C14 C15 H15B 119.1
O3 C16 C15 124.7(3)
O3 C16 C17 116.4(2)
C15 C16 C17 118.9(2)
C18 C17 C16 119.4(2)
C18 C17 H17B 120.3
C16 C17 H17B 120.3
C17 C18 C19 123.0(2)
C17 C18 H18B 118.5
C19 C18 H18B 118.5
C18 C19 C14 117.6(2)
C18 C19 C20 117.7(2)
C14 C19 C20 124.6(2)
O2 C20 O1 123.9(2)
O2 C20 C19 116.4(2)
O1 C20 C19 119.7(2)
O3 C21 H21D 109.5
O3 C21 H21E 109.5
H21D C21 H21E 109.5
O3 C21 H21F 109.5
H21D C21 H21F 109.5
H21E C21 H21F 109.5
O5' C22 O5 17.2(17)
O5' C22 O4 120.8(13)
O5 C22 O4 126.4(15)
O5' C22 C23 122.6(14)
O5 C22 C23 116.9(14)
O4 C22 C23 115.9(3)
C22 C23 H23D 106.3
C22 C23 H23E 104.7
H23D C23 H23E 111.9
C22 C23 H23F 109.6
H23D C23 H23F 112.4
H23E C23 H23F 111.4
O4A Cu1A N2A 96.08(8)
O4A Cu1A N3A 95.56(8)
N2A Cu1A N3A 158.73(8)
O4A Cu1A N1A 173.22(7)
N2A Cu1A N1A 82.95(7)
N3A Cu1A N1A 83.39(7)
O4A Cu1A O1A 90.59(7)
N2A Cu1A O1A 104.86(7)
N3A Cu1A O1A 92.74(7)
N1A Cu1A O1A 96.14(7)
C20A O1A Cu1A 132.93(14)
C16A O3A C21A 117.9(2)
C22A O4A Cu1A 118.07(17)
C1A N1A C7A 110.98(17)
C1A N1A C13A 112.05(17)
C7A N1A C13A 108.08(16)
C1A N1A Cu1A 107.27(13)
C7A N1A Cu1A 106.98(13)
C13A N1A Cu1A 111.37(13)
C2A N2A C6A 118.8(2)
C2A N2A Cu1A 114.79(15)
C6A N2A Cu1A 126.22(17)
C12A N3A C8A 119.2(2)
C12A N3A Cu1A 126.44(18)
C8A N3A Cu1A 114.16(15)
N1A C1A C2A 110.44(18)
N1A C1A H1 109.6
C2A C1A H1 109.6
N1A C1A H2 109.6
C2A C1A H2 109.6
H1 C1A H2 108.1
N2A C2A C3A 122.1(2)
N2A C2A C1A 114.98(19)
C3A C2A C1A 122.8(2)
C4A C3A C2A 118.2(3)
C4A C3A H6 120.9
C2A C3A H6 120.9
C5A C4A C3A 119.7(3)
C5A C4A H8 120.2
C3A C4A H8 120.2
C6A C5A C4A 119.2(3)
C6A C5A H9 120.4
C4A C5A H9 120.4
N2A C6A C5A 122.0(3)
N2A C6A H5 119.0
C5A C6A H5 119.0
C8A C7A N1A 110.68(18)
C8A C7A H3 109.5
N1A C7A H3 109.5
C8A C7A H4 109.5
N1A C7A H4 109.5
H3 C7A H4 108.1
N3A C8A C9A 121.8(2)
N3A C8A C7A 115.8(2)
C9A C8A C7A 122.3(2)
C10A C9A C8A 118.1(3)
C10A C9A H7 121.0
C8A C9A H7 121.0
C11A C10A C9A 120.2(3)
C11A C10A H10A 119.9
C9A C10A H10A 119.9
C10A C11A C12A 119.0(3)
C10A C11A H11A 120.5
C12A C11A H11A 120.5
N3A C12A C11A 121.8(3)
N3A C12A H12A 119.1
C11A C12A H12A 119.1
N1A C13A C14A 115.13(17)
N1A C13A H13A 108.5
C14A C13A H13A 108.5
N1A C13A H13B 108.5
C14A C13A H13B 108.5
H13A C13A H13B 107.5
C15A C14A C19A 118.7(2)
C15A C14A C13A 117.0(2)
C19A C14A C13A 124.2(2)
C16A C15A C14A 121.2(2)
C16A C15A H15A 119.4
C14A C15A H15A 119.4
O3A C16A C15A 124.5(2)
O3A C16A C17A 115.5(2)
C15A C16A C17A 120.0(2)
C18A C17A C16A 119.1(2)
C18A C17A H17A 120.4
C16A C17A H17A 120.4
C17A C18A C19A 122.6(2)
C17A C18A H18A 118.7
C19A C18A H18A 118.7
C18A C19A C14A 118.4(2)
C18A C19A C20A 117.2(2)
C14A C19A C20A 124.3(2)
O2A C20A O1A 124.3(2)
O2A C20A C19A 116.5(2)
O1A C20A C19A 119.3(2)
O3A C21A H21A 109.5
O3A C21A H21B 109.5
H21A C21A H21B 109.5
O3A C21A H21C 109.5
H21A C21A H21C 109.5
H21B C21A H21C 109.5
O5B C22A O5A 20.5(12)
O5B C22A O4A 121.3(11)
O5A C22A O4A 125.2(13)
O5B C22A C23A 121.9(12)
O5A C22A C23A 118.0(12)
O4A C22A C23A 115.7(3)
C22A C23A H23A 109.5
C22A C23A H23B 109.5
H23A C23A H23B 109.5
C22A C23A H23C 109.5
H23A C23A H23C 109.5
H23B C23A H23C 109.5
H12D O12 H12C 107(4)
H13F O13 H13E 103(4)
C26 O18 H18C 113(3)
O18 C26 H26A 109.5
O18 C26 H26B 109.5
H26A C26 H26B 109.5
O18 C26 H26C 109.5
H26A C26 H26C 109.5
H26B C26 H26C 109.5
H16A O16 H16B 100(4)

loop_
_geom_bond_atom_site_label_1
_geom_bond_atom_site_label_2
_geom_bond_distance
Cu1 O4 1.9473(16)
Cu1 N2 1.9845(18)
Cu1 N3 1.9947(19)
Cu1 N1 2.0475(18)
Cu1 O1 2.1351(17)
O1 C20 1.256(3)
O2 C20 1.240(3)
O3 C16 1.359(3)
O3 C21 1.422(3)
O4 C22 1.264(3)
O5 C22 1.248(11)
O5' C22 1.247(11)
N1 C1 1.489(3)
N1 C7 1.492(3)
N1 C13 1.509(3)
N2 C2 1.337(3)
N2 C6 1.349(3)
N3 C12 1.337(3)
N3 C8 1.342(3)
C1 C2 1.504(3)
C1 H1A 0.9700
C1 H1B 0.9700
C2 C3 1.385(3)
C3 C4 1.375(4)
C3 H3A 0.9300
C4 C5 1.378(4)
C4 H4A 0.9300
C5 C6 1.366(4)
C5 H5A 0.9300
C6 H6A 0.9300
C7 C8 1.496(3)
C7 H7A 0.9700
C7 H7B 0.9700
C8 C9 1.378(3)
C9 C10 1.377(4)
C9 H9A 0.9300
C10 C11 1.368(4)
C10 H10B 0.9300
C11 C12 1.378(4)
C11 H11B 0.9300
C12 H12B 0.9300
C13 C14 1.512(3)
C13 H13C 0.9700
C13 H13D 0.9700
C14 C15 1.398(3)
C14 C19 1.402(3)
C15 C16 1.387(3)
C15 H15B 0.9300
C16 C17 1.388(4)
C17 C18 1.371(4)
C17 H17B 0.9300
C18 C19 1.400(3)
C18 H18B 0.9300
C19 C20 1.516(3)
C21 H21D 0.9600
C21 H21E 0.9600
C21 H21F 0.9600
C22 C23 1.505(4)
C23 H23D 0.9411
C23 H23E 0.9503
C23 H23F 0.9456
Cu1A O4A 1.9467(16)
Cu1A N2A 2.0031(19)
Cu1A N3A 2.0060(19)
Cu1A N1A 2.0421(18)
Cu1A O1A 2.1471(16)
O1A C20A 1.256(3)
O2A C20A 1.243(3)
O3A C16A 1.371(3)
O3A C21A 1.421(3)
O4A C22A 1.267(3)
O5A C22A 1.247(11)
O5B C22A 1.241(11)
N1A C1A 1.484(3)
N1A C7A 1.501(3)
N1A C13A 1.504(3)
N2A C2A 1.334(3)
N2A C6A 1.345(3)
N3A C12A 1.340(3)
N3A C8A 1.341(3)
C1A C2A 1.514(3)
C1A H1 0.9700
C1A H2 0.9700
C2A C3A 1.386(3)
C3A C4A 1.379(4)
C3A H6 0.9300
C4A C5A 1.371(4)
C4A H8 0.9300
C5A C6A 1.366(4)
C5A H9 0.9300
C6A H5 0.9300
C7A C8A 1.494(3)
C7A H3 0.9700
C7A H4 0.9700
C8A C9A 1.389(3)
C9A C10A 1.375(4)
C9A H7 0.9300
C10A C11A 1.370(4)
C10A H10A 0.9300
C11A C12A 1.373(4)
C11A H11A 0.9300
C12A H12A 0.9300
C13A C14A 1.513(3)
C13A H13A 0.9700
C13A H13B 0.9700
C14A C15A 1.403(3)
C14A C19A 1.405(3)
C15A C16A 1.382(3)
C15A H15A 0.9300
C16A C17A 1.382(3)
C17A C18A 1.373(3)
C17A H17A 0.9300
C18A C19A 1.391(3)
C18A H18A 0.9300
C19A C20A 1.508(3)
C21A H21A 0.9600
C21A H21B 0.9600
C21A H21C 0.9600
C22A C23A 1.502(4)
C23A H23A 0.9600
C23A H23B 0.9600
C23A H23C 0.9600
O12 H12D 0.73(3)
O12 H12C 0.83(3)
O13 H13F 0.86(3)
O13 H13E 0.75(3)
O18 C26 1.336(4)
O18 H18C 1.00(3)
C26 H26A 0.9600
C26 H26B 0.9600
C26 H26C 0.9600
O16 H16A 0.83(3)
O16 H16B 0.77(3)

loop_
_geom_torsion_atom_site_label_1
_geom_torsion_atom_site_label_2
_geom_torsion_atom_site_label_3
_geom_torsion_atom_site_label_4
_geom_torsion
O4 Cu1 O1 C20 110.1(2)
N2 Cu1 O1 C20 13.4(2)
N3 Cu1 O1 C20 -154.3(2)
N1 Cu1 O1 C20 -70.6(2)
N2 Cu1 O4 C22 -74.74(18)
N3 Cu1 O4 C22 88.09(19)
N1 Cu1 O4 C22 9.5(6)
O1 Cu1 O4 C22 -175.39(18)
O4 Cu1 N1 C1 -64.1(5)
N2 Cu1 N1 C1 21.08(14)
N3 Cu1 N1 C1 -143.61(15)
O1 Cu1 N1 C1 120.78(14)
O4 Cu1 N1 C7 55.0(5)
N2 Cu1 N1 C7 140.19(15)
N3 Cu1 N1 C7 -24.50(15)
O1 Cu1 N1 C7 -120.11(14)
O4 Cu1 N1 C13 172.8(4)
N2 Cu1 N1 C13 -101.94(14)
N3 Cu1 N1 C13 93.38(14)
O1 Cu1 N1 C13 -2.24(14)
O4 Cu1 N2 C2 163.23(16)
N3 Cu1 N2 C2 40.5(3)
N1 Cu1 N2 C2 -8.12(16)
O1 Cu1 N2 C2 -102.05(16)
O4 Cu1 N2 C6 -20.9(2)
N3 Cu1 N2 C6 -143.6(2)
N1 Cu1 N2 C6 167.8(2)
O1 Cu1 N2 C6 73.9(2)
O4 Cu1 N3 C12 21.8(2)
N2 Cu1 N3 C12 144.7(2)
N1 Cu1 N3 C12 -166.7(2)
O1 Cu1 N3 C12 -72.3(2)
O4 Cu1 N3 C8 -161.02(17)
N2 Cu1 N3 C8 -38.2(3)
N1 Cu1 N3 C8 10.45(17)
O1 Cu1 N3 C8 104.81(17)
C7 N1 C1 C2 -145.68(19)
C13 N1 C1 C2 92.1(2)
Cu1 N1 C1 C2 -30.0(2)
C6 N2 C2 C3 0.6(3)
Cu1 N2 C2 C3 176.80(18)
C6 N2 C2 C1 176.3(2)
Cu1 N2 C2 C1 -7.6(3)
N1 C1 C2 N2 25.8(3)
N1 C1 C2 C3 -158.6(2)
N2 C2 C3 C4 0.2(4)
C1 C2 C3 C4 -175.1(2)
C2 C3 C4 C5 -1.1(4)
C3 C4 C5 C6 1.2(5)
C2 N2 C6 C5 -0.5(4)
Cu1 N2 C6 C5 -176.3(2)
C4 C5 C6 N2 -0.4(4)
C1 N1 C7 C8 150.73(19)
C13 N1 C7 C8 -85.0(2)
Cu1 N1 C7 C8 34.3(2)
C12 N3 C8 C9 0.6(4)
Cu1 N3 C8 C9 -176.7(2)
C12 N3 C8 C7 -175.5(2)
Cu1 N3 C8 C7 7.2(3)
N1 C7 C8 N3 -28.7(3)
N1 C7 C8 C9 155.3(2)
N3 C8 C9 C10 -1.2(4)
C7 C8 C9 C10 174.6(3)
C8 C9 C10 C11 0.3(5)
C9 C10 C11 C12 1.0(5)
C8 N3 C12 C11 0.8(4)
Cu1 N3 C12 C11 177.8(2)
C10 C11 C12 N3 -1.6(5)
C1 N1 C13 C14 -44.3(3)
C7 N1 C13 C14 -168.01(19)
Cu1 N1 C13 C14 75.7(2)
N1 C13 C14 C15 99.1(2)
N1 C13 C14 C19 -85.0(3)
C19 C14 C15 C16 1.3(3)
C13 C14 C15 C16 177.4(2)
C21 O3 C16 C15 -7.7(4)
C21 O3 C16 C17 173.0(2)
C14 C15 C16 O3 179.6(2)
C14 C15 C16 C17 -1.2(4)
O3 C16 C17 C18 179.3(2)
C15 C16 C17 C18 0.0(4)
C16 C17 C18 C19 1.1(4)
C17 C18 C19 C14 -1.0(4)
C17 C18 C19 C20 -178.0(2)
C15 C14 C19 C18 -0.1(3)
C13 C14 C19 C18 -175.9(2)
C15 C14 C19 C20 176.6(2)
C13 C14 C19 C20 0.9(3)
Cu1 O1 C20 O2 -134.0(2)
Cu1 O1 C20 C19 46.9(3)
C18 C19 C20 O2 15.8(3)
C14 C19 C20 O2 -161.0(2)
C18 C19 C20 O1 -165.0(2)
C14 C19 C20 O1 18.2(3)
Cu1 O4 C22 O5' 7.7(13)
Cu1 O4 C22 O5 -11.9(12)
Cu1 O4 C22 C23 178.41(19)
O4A Cu1A O1A C20A 114.8(2)
N2A Cu1A O1A C20A 18.3(2)
N3A Cu1A O1A C20A -149.6(2)
N1A Cu1A O1A C20A -66.0(2)
N2A Cu1A O4A C22A -80.28(19)
N3A Cu1A O4A C22A 81.89(19)
N1A Cu1A O4A C22A 1.1(7)
O1A Cu1A O4A C22A 174.71(19)
O4A Cu1A N1A C1A -59.2(6)
N2A Cu1A N1A C1A 22.99(14)
N3A Cu1A N1A C1A -140.67(15)
O1A Cu1A N1A C1A 127.26(14)
O4A Cu1A N1A C7A 60.0(6)
N2A Cu1A N1A C7A 142.13(14)
N3A Cu1A N1A C7A -21.53(14)
O1A Cu1A N1A C7A -113.59(14)
O4A Cu1A N1A C13A 177.9(5)
N2A Cu1A N1A C13A -99.97(14)
N3A Cu1A N1A C13A 96.37(14)
O1A Cu1A N1A C13A 4.31(14)
O4A Cu1A N2A C2A 164.82(16)
N3A Cu1A N2A C2A 42.0(3)
N1A Cu1A N2A C2A -8.42(16)
O1A Cu1A N2A C2A -102.94(16)
O4A Cu1A N2A C6A -20.3(2)
N3A Cu1A N2A C6A -143.2(2)
N1A Cu1A N2A C6A 166.5(2)
O1A Cu1A N2A C6A 71.9(2)
O4A Cu1A N3A C12A 19.2(2)
N2A Cu1A N3A C12A 142.1(2)
N1A Cu1A N3A C12A -167.5(2)
O1A Cu1A N3A C12A -71.7(2)
O4A Cu1A N3A C8A -166.13(17)
N2A Cu1A N3A C8A -43.2(3)
N1A Cu1A N3A C8A 7.13(16)
O1A Cu1A N3A C8A 103.00(17)
C7A N1A C1A C2A -149.53(18)
C13A N1A C1A C2A 89.5(2)
Cu1A N1A C1A C2A -33.0(2)
C6A N2A C2A C3A -0.4(3)
Cu1A N2A C2A C3A 174.93(19)
C6A N2A C2A C1A 175.9(2)
Cu1A N2A C2A C1A -8.8(2)
N1A C1A C2A N2A 28.6(3)
N1A C1A C2A C3A -155.2(2)
N2A C2A C3A C4A 0.7(4)
C1A C2A C3A C4A -175.3(2)
C2A C3A C4A C5A -0.8(4)
C3A C4A C5A C6A 0.6(5)
C2A N2A C6A C5A 0.2(4)
Cu1A N2A C6A C5A -174.5(2)
C4A C5A C6A N2A -0.3(5)
C1A N1A C7A C8A 148.62(19)
C13A N1A C7A C8A -88.1(2)
Cu1A N1A C7A C8A 31.9(2)
C12A N3A C8A C9A 0.6(4)
Cu1A N3A C8A C9A -174.45(19)
C12A N3A C8A C7A -174.8(2)
Cu1A N3A C8A C7A 10.1(3)
N1A C7A C8A N3A -28.8(3)
N1A C7A C8A C9A 155.8(2)
N3A C8A C9A C10A -0.9(4)
C7A C8A C9A C10A 174.3(3)
C8A C9A C10A C11A -0.2(5)
C9A C10A C11A C12A 1.4(5)
C8A N3A C12A C11A 0.7(4)
Cu1A N3A C12A C11A 175.1(2)
C10A C11A C12A N3A -1.7(5)
C1A N1A C13A C14A -51.1(2)
C7A N1A C13A C14A -173.67(18)
Cu1A N1A C13A C14A 69.1(2)
N1A C13A C14A C15A 96.8(2)
N1A C13A C14A C19A -88.2(3)
C19A C14A C15A C16A 1.1(3)
C13A C14A C15A C16A 176.4(2)
C21A O3A C16A C15A -8.5(4)
C21A O3A C16A C17A 173.2(2)
C14A C15A C16A O3A -179.3(2)
C14A C15A C16A C17A -1.1(4)
O3A C16A C17A C18A 178.0(2)
C15A C16A C17A C18A -0.4(4)
C16A C17A C18A C19A 1.8(4)
C17A C18A C19A C14A -1.7(4)
C17A C18A C19A C20A -178.3(2)
C15A C14A C19A C18A 0.2(3)
C13A C14A C19A C18A -174.7(2)
C15A C14A C19A C20A 176.6(2)
C13A C14A C19A C20A 1.6(3)
Cu1A O1A C20A O2A -148.76(19)
Cu1A O1A C20A C19A 30.7(3)
C18A C19A C20A O2A 25.4(3)
C14A C19A C20A O2A -151.0(2)
C18A C19A C20A O1A -154.1(2)
C14A C19A C20A O1A 29.5(3)
Cu1A O4A C22A O5B -8.8(10)
Cu1A O4A C22A O5A 15.3(9)
Cu1A O4A C22A C23A -177.0(2)
